data_7129140
loop_
_publ_author_name
'Berntsen, Linn Neerbye'
'Nordb\/o Solvi, Thomas'
'S\/ornes, Kristian'
'Wragg, David S.'
'Sandtorv, Alexander Harald H.'

_publ_section_title
;
 Cu-catalyzed C(sp2)-N-bond coupling of boronic acids and cyclic imides
;
_journal_name_full 'Chemical Communications'
_journal_paper_doi 10.1039/D1CC04356K
_journal_year 2021
_chemical_formula_moiety 'C16 H11 N O2'
_chemical_formula_sum 'C16 H11 N O2'
_chemical_formula_weight 249.25
_chemical_name_systematic (E)-N-Styrylphthalimide
_space_group_crystal_system orthorhombic
_space_group_IT_number 29
_space_group_name_Hall 'P 2c -2ac'
_space_group_name_H-M_alt 'P c a 21'
_atom_sites_solution_hydrogens geom
_atom_sites_solution_primary dual
_audit_creation_date 2021-01-21
_audit_creation_method
;
Olex2 1.3
(compiled 2020.11.12 svn.r5f609507 for OlexSys, GUI svn.r6226)
;
_audit_update_record
;
2021-07-27 deposited with the CCDC.	2021-10-19 downloaded from the CCDC.
;
_cell_angle_alpha 90
_cell_angle_beta 90
_cell_angle_gamma 90
_cell_formula_units_Z 8
_cell_length_a 28.5959(19)
_cell_length_b 7.4128(5)
_cell_length_c 11.4628(8)
_cell_measurement_reflns_used 9881
_cell_measurement_temperature 104.6
_cell_measurement_theta_max 29.36
_cell_measurement_theta_min 2.28
_cell_volume 2429.8(3)
_computing_cell_refinement 'SAINT V8.40A (Bruker, 2019)'
_computing_data_reduction 'SAINT V8.40A (Bruker, 2019)'
_computing_molecular_graphics 'Olex2 1.3 (Dolomanov et al., 2009)'
_computing_publication_material 'Olex2 1.3 (Dolomanov et al., 2009)'
_computing_structure_refinement 'XL  (Sheldrick, 2008)'
_computing_structure_solution 'SHELXT 2014/5 (Sheldrick, 2014)'
_diffrn_ambient_temperature 104.6
_diffrn_detector 'Bruker Photon 100 area detector'
_diffrn_detector_area_resol_mean 10.42
_diffrn_detector_type 'CMOS area detector'
_diffrn_measured_fraction_theta_full 0.994
_diffrn_measured_fraction_theta_max 0.994
_diffrn_measurement_device 'three-circle diffractometer'
_diffrn_measurement_device_type 'Bruker D8 Venture'
_diffrn_measurement_method '\w and \f shutterless scans'
_diffrn_radiation_monochromator 'mirror optics'
_diffrn_radiation_probe x-ray
_diffrn_radiation_type MoK\a
_diffrn_radiation_wavelength 0.71073
_diffrn_reflns_av_R_equivalents 0.0222
_diffrn_reflns_av_unetI/netI 0.0230
_diffrn_reflns_Laue_measured_fraction_full 0.994
_diffrn_reflns_Laue_measured_fraction_max 0.994
_diffrn_reflns_limit_h_max 35
_diffrn_reflns_limit_h_min -35
_diffrn_reflns_limit_k_max 8
_diffrn_reflns_limit_k_min -9
_diffrn_reflns_limit_l_max 9
_diffrn_reflns_limit_l_min -14
_diffrn_reflns_number 16187
_diffrn_reflns_point_group_measured_fraction_full 0.843
_diffrn_reflns_point_group_measured_fraction_max 0.829
_diffrn_reflns_theta_full 25.242
_diffrn_reflns_theta_max 26.369
_diffrn_reflns_theta_min 2.277
_diffrn_source 'microfocus sealed X-ray tube'
_diffrn_source_current 1.0
_diffrn_source_power 0.05
_diffrn_source_type 'Incoatec I\ms'
_diffrn_source_voltage 50.0
_diffrn_standards_number 0
_exptl_absorpt_coefficient_mu 0.091
_exptl_absorpt_correction_T_max 0.7460
_exptl_absorpt_correction_T_min 0.6935
_exptl_absorpt_correction_type multi-scan
_exptl_absorpt_process_details
;
SADABS-2016/2 (Bruker,2016/2) was used for absorption correction.
wR2(int) was 0.1189 before and 0.0397 after correction.
The Ratio of minimum to maximum transmission is 0.9296.
The \l/2 correction factor is Not present.
;
_exptl_crystal_colour yellow
_exptl_crystal_colour_primary yellow
_exptl_crystal_density_diffrn 1.363
_exptl_crystal_description plate
_exptl_crystal_F_000 1040
_exptl_crystal_size_max 0.3
_exptl_crystal_size_mid 0.2
_exptl_crystal_size_min 0.16
_refine_diff_density_max 0.239
_refine_diff_density_min -0.193
_refine_diff_density_rms 0.040
_refine_ls_abs_structure_details
;
 Flack x determined using 1389 quotients [(I+)-(I-)]/[(I+)+(I-)]
 (Parsons, Flack and Wagner, Acta Cryst. B69 (2013) 249-259).
;
_refine_ls_abs_structure_Flack 0.3(3)
_refine_ls_extinction_method none
_refine_ls_goodness_of_fit_ref 0.867
_refine_ls_hydrogen_treatment constr
_refine_ls_matrix_type full
_refine_ls_number_parameters 343
_refine_ls_number_reflns 4117
_refine_ls_number_restraints 1
_refine_ls_restrained_S_all 0.866
_refine_ls_R_factor_all 0.0348
_refine_ls_R_factor_gt 0.0320
_refine_ls_shift/su_max 0.001
_refine_ls_shift/su_mean 0.000
_refine_ls_structure_factor_coef Fsqd
_refine_ls_weighting_details 'w=1/[\s^2^(Fo^2^)+(0.1000P)^2^] where P=(Fo^2^+2Fc^2^)/3'
_refine_ls_weighting_scheme calc
_refine_ls_wR_factor_gt 0.0937
_refine_ls_wR_factor_ref 0.0969
_reflns_Friedel_coverage 0.582
_reflns_Friedel_fraction_full 0.675
_reflns_Friedel_fraction_max 0.644
_reflns_number_gt 3926
_reflns_number_total 4117
_reflns_threshold_expression 'I > 2\s(I)'
_cod_data_source_file d1cc04356k2.cif
_cod_data_source_block LNB304
_cod_depositor_comments
;

2024-06-28
Z value and formula fixed to values more according to usual
chemical conventions.                 miguel
;
_cod_original_formula_sum 'C32 H22 N2 O4'
_cod_original_formula_weight 498.51
_cod_original_formula_moiety '2(C16 H11 N O2)'
_cod_original_formula_units_Z 4
_cod_database_code 7129140
_shelx_shelxl_version_number 2018/3
_shelx_space_group_comment
;
The symmetry employed for this shelxl refinement is uniquely defined
by the following loop, which should always be used as a source of
symmetry information in preference to the above space-group names.
They are only intended as comments.
;
_shelx_estimated_absorpt_t_max 0.986
_shelx_estimated_absorpt_t_min 0.973
_olex2_refinement_description
;
1. Fixed Uiso
 At 1.2 times of:
  All C(H) groups
2.a Aromatic/amide H refined with riding coordinates:
 C1(H1), C2(H2), C5(H5), C6(H6), C8(H8), C9(H9), C10(H10), C11(H11), C13(H13),
 C15(H15), C16(H16), C17(H17), C18(H18), C19(H19), C21(H21), C22(H22), C25(H25),
  C26(H26), C27(H27), C30(H30), C31(H31), C32(H32)
;
_olex2_date_sample_data_collection 2021-01-20
_olex2_date_sample_submission 2021-01-20
_olex2_exptl_crystal_mounting_method 'Frozen on a cryoloop using Paretone oil.'
_olex2_submission_original_sample_id LNB304
_olex2_submission_special_instructions 'No special instructions were received'

loop_
_space_group_symop_operation_xyz
'x, y, z'
'-x, -y, z+1/2'
'-x+1/2, y, z+1/2'
'x+1/2, -y, z'

loop_
_atom_site_label
_atom_site_type_symbol
_atom_site_fract_x
_atom_site_fract_y
_atom_site_fract_z
_atom_site_U_iso_or_equiv
_atom_site_adp_type
_atom_site_occupancy
_atom_site_site_symmetry_order
_atom_site_calc_flag
_atom_site_refinement_flags_posn
_atom_site_refinement_flags_adp
_atom_site_refinement_flags_occupancy
_atom_site_disorder_assembly
_atom_site_disorder_group
O1 O 0.56961(5) 0.73214(18) 0.52392(13) 0.0205(3) Uani 1 1 d . . . . .
O2 O 0.58674(5) 1.06256(18) 0.18836(13) 0.0186(3) Uani 1 1 d . . . . .
O3 O 0.58144(4) 0.56148(19) 0.81122(12) 0.0197(3) Uani 1 1 d . . . . .
O4 O 0.57424(5) 0.23845(19) 0.47039(13) 0.0203(3) Uani 1 1 d . . . . .
N1 N 0.59058(5) 0.88206(19) 0.35457(14) 0.0132(4) Uani 1 1 d . . . . .
N2 N 0.59082(5) 0.39261(19) 0.64226(14) 0.0128(4) Uani 1 1 d . . . . .
C1 C 0.42946(7) 0.9024(3) 0.3830(2) 0.0200(5) Uani 1 1 d . . . . .
H1 H 0.398910 0.880459 0.412301 0.024 Uiso 1 1 calc R U . . .
C2 C 0.46786(6) 0.8334(3) 0.44312(18) 0.0177(4) Uani 1 1 d . . . . .
H2 H 0.464296 0.764548 0.512434 0.021 Uiso 1 1 calc R U . . .
C3 C 0.51163(6) 0.8708(2) 0.39635(18) 0.0151(4) Uani 1 1 d . . . . .
C4 C 0.55884(6) 0.8162(2) 0.43733(17) 0.0139(4) Uani 1 1 d . . . . .
C5 C 0.63878(6) 0.8476(2) 0.36657(18) 0.0145(4) Uani 1 1 d . . . . .
H5 H 0.648423 0.788779 0.436149 0.017 Uiso 1 1 calc R U . . .
C6 C 0.67210(6) 0.8891(2) 0.29047(19) 0.0158(4) Uani 1 1 d . . . . .
H6 H 0.663172 0.948603 0.220540 0.019 Uiso 1 1 calc R U . . .
C7 C 0.72193(6) 0.8485(2) 0.30773(18) 0.0147(4) Uani 1 1 d . . . . .
C8 C 0.75384(7) 0.9041(2) 0.22256(18) 0.0177(4) Uani 1 1 d . . . . .
H8 H 0.742857 0.964728 0.154892 0.021 Uiso 1 1 calc R U . . .
C9 C 0.80120(7) 0.8717(3) 0.2356(2) 0.0208(5) Uani 1 1 d . . . . .
H9 H 0.822405 0.910314 0.176897 0.025 Uiso 1 1 calc R U . . .
C10 C 0.81798(7) 0.7833(2) 0.3339(2) 0.0208(4) Uani 1 1 d . . . . .
H10 H 0.850517 0.761462 0.342869 0.025 Uiso 1 1 calc R U . . .
C11 C 0.43473(6) 1.0026(3) 0.2809(2) 0.0185(4) Uani 1 1 d . . . . .
H11 H 0.407783 1.046430 0.241577 0.022 Uiso 1 1 calc R U . . .
C12 C 0.51711(6) 0.9717(2) 0.29545(19) 0.0142(4) Uani 1 1 d . . . . .
C13 C 0.47912(6) 1.0396(3) 0.23568(18) 0.0160(4) Uani 1 1 d . . . . .
H13 H 0.482963 1.108724 0.166548 0.019 Uiso 1 1 calc R U . . .
C14 C 0.56775(6) 0.9840(2) 0.26764(18) 0.0129(4) Uani 1 1 d . . . . .
C15 C 0.78650(7) 0.7270(2) 0.41910(19) 0.0200(4) Uani 1 1 d . . . . .
H15 H 0.797641 0.666435 0.486634 0.024 Uiso 1 1 calc R U . . .
C16 C 0.73904(7) 0.7589(2) 0.40609(19) 0.0181(4) Uani 1 1 d . . . . .
H16 H 0.717901 0.719312 0.464684 0.022 Uiso 1 1 calc R U . . .
C17 C 0.81772(6) 0.3005(3) 0.5760(2) 0.0190(4) Uani 1 1 d . . . . .
H17 H 0.850835 0.290786 0.578463 0.023 Uiso 1 1 calc R U . . .
C18 C 0.79341(7) 0.3811(2) 0.66790(19) 0.0190(4) Uani 1 1 d . . . . .
H18 H 0.810136 0.427878 0.732791 0.023 Uiso 1 1 calc R U . . .
C19 C 0.74511(7) 0.3932(2) 0.66517(18) 0.0183(4) Uani 1 1 d . . . . .
H19 H 0.729022 0.448658 0.728188 0.022 Uiso 1 1 calc R U . . .
C20 C 0.71975(7) 0.3248(2) 0.57089(18) 0.0156(4) Uani 1 1 d . . . . .
C21 C 0.66829(6) 0.3260(3) 0.56356(18) 0.0170(4) Uani 1 1 d . . . . .
H21 H 0.654255 0.276313 0.495668 0.020 Uiso 1 1 calc R U . . .
C22 C 0.64005(6) 0.3922(2) 0.64589(18) 0.0140(4) Uani 1 1 d . . . . .
H22 H 0.654443 0.443625 0.712791 0.017 Uiso 1 1 calc R U . . .
C23 C 0.56465(6) 0.4847(3) 0.72819(17) 0.0134(4) Uani 1 1 d . . . . .
C24 C 0.51482(6) 0.4641(2) 0.69442(18) 0.0140(4) Uani 1 1 d . . . . .
C25 C 0.47475(6) 0.5267(3) 0.74842(18) 0.0168(4) Uani 1 1 d . . . . .
H25 H 0.476241 0.595224 0.818358 0.020 Uiso 1 1 calc R U . . .
C26 C 0.43200(7) 0.4852(3) 0.69605(19) 0.0182(4) Uani 1 1 d . . . . .
H26 H 0.403785 0.526503 0.730690 0.022 Uiso 1 1 calc R U . . .
C27 C 0.43013(7) 0.3840(3) 0.59369(19) 0.0181(4) Uani 1 1 d . . . . .
H27 H 0.400618 0.357123 0.559838 0.022 Uiso 1 1 calc R U . . .
C28 C 0.51288(6) 0.3642(2) 0.59247(17) 0.0142(4) Uani 1 1 d . . . . .
C29 C 0.56140(6) 0.3198(2) 0.55612(18) 0.0142(4) Uani 1 1 d . . . . .
C30 C 0.79307(6) 0.2352(2) 0.4815(2) 0.0197(4) Uani 1 1 d . . . . .
H30 H 0.809340 0.181510 0.418079 0.024 Uiso 1 1 calc R U . . .
C31 C 0.74456(7) 0.2474(2) 0.47852(19) 0.0177(4) Uani 1 1 d . . . . .
H31 H 0.728043 0.202516 0.412740 0.021 Uiso 1 1 calc R U . . .
C32 C 0.47090(6) 0.3213(3) 0.53990(18) 0.0163(4) Uani 1 1 d . . . . .
H32 H 0.469756 0.252068 0.470198 0.020 Uiso 1 1 calc R U . . .

loop_
_atom_site_aniso_label
_atom_site_aniso_U_11
_atom_site_aniso_U_22
_atom_site_aniso_U_33
_atom_site_aniso_U_23
_atom_site_aniso_U_13
_atom_site_aniso_U_12
O1 0.0191(7) 0.0223(7) 0.0203(8) 0.0079(6) 0.0046(6) 0.0034(6)
O2 0.0157(7) 0.0230(7) 0.0170(7) 0.0047(6) 0.0009(6) -0.0009(6)
O3 0.0165(7) 0.0247(7) 0.0180(7) -0.0059(6) 0.0001(6) -0.0043(5)
O4 0.0183(7) 0.0235(7) 0.0191(7) -0.0069(6) -0.0003(6) 0.0026(6)
N1 0.0110(8) 0.0138(8) 0.0147(8) 0.0006(6) 0.0006(6) 0.0011(6)
N2 0.0113(8) 0.0129(8) 0.0143(8) -0.0002(6) -0.0018(7) -0.0004(6)
C1 0.0124(9) 0.0217(10) 0.0258(11) -0.0075(9) 0.0044(8) -0.0027(8)
C2 0.0168(10) 0.0154(9) 0.0209(11) -0.0031(8) 0.0041(9) -0.0029(7)
C3 0.0152(9) 0.0128(9) 0.0173(10) -0.0034(8) 0.0011(8) -0.0009(7)
C4 0.0139(9) 0.0122(9) 0.0157(10) -0.0008(8) 0.0023(7) -0.0005(7)
C5 0.0124(9) 0.0143(8) 0.0168(9) 0.0004(8) -0.0013(8) 0.0026(7)
C6 0.0133(9) 0.0165(9) 0.0177(10) 0.0019(8) 0.0005(8) 0.0012(7)
C7 0.0140(9) 0.0120(8) 0.0181(10) -0.0020(8) 0.0004(7) 0.0005(7)
C8 0.0170(10) 0.0175(10) 0.0185(10) 0.0005(8) 0.0008(8) -0.0007(8)
C9 0.0167(10) 0.0209(10) 0.0247(11) -0.0025(8) 0.0069(8) -0.0017(8)
C10 0.0118(9) 0.0192(10) 0.0315(11) -0.0048(9) -0.0007(8) 0.0013(8)
C11 0.0135(9) 0.0189(10) 0.0231(10) -0.0073(9) -0.0031(8) 0.0017(7)
C12 0.0134(9) 0.0116(9) 0.0177(10) -0.0053(8) -0.0006(8) -0.0019(7)
C13 0.0148(9) 0.0175(10) 0.0156(10) -0.0031(8) -0.0015(7) 0.0022(7)
C14 0.0117(9) 0.0118(9) 0.0151(9) -0.0022(8) -0.0003(7) -0.0004(7)
C15 0.0192(10) 0.0169(9) 0.0239(11) 0.0029(8) -0.0030(8) 0.0038(8)
C16 0.0147(9) 0.0189(9) 0.0208(10) 0.0005(9) 0.0027(8) 0.0007(7)
C17 0.0111(9) 0.0192(10) 0.0267(10) 0.0023(9) 0.0005(8) 0.0013(7)
C18 0.0158(10) 0.0217(10) 0.0194(10) -0.0011(8) -0.0041(8) -0.0004(8)
C19 0.0197(10) 0.0171(9) 0.0180(10) -0.0002(8) 0.0014(8) 0.0027(8)
C20 0.0159(9) 0.0130(8) 0.0178(9) 0.0029(8) 0.0005(8) 0.0011(7)
C21 0.0158(9) 0.0186(10) 0.0167(10) -0.0014(8) -0.0036(8) 0.0000(8)
C22 0.0123(9) 0.0136(9) 0.0162(9) 0.0008(8) -0.0028(8) -0.0013(7)
C23 0.0129(9) 0.0127(9) 0.0146(9) 0.0011(8) 0.0022(7) -0.0015(7)
C24 0.0140(10) 0.0123(9) 0.0157(10) 0.0037(8) -0.0011(8) -0.0028(7)
C25 0.0156(9) 0.0172(10) 0.0175(10) 0.0022(8) 0.0026(8) -0.0003(8)
C26 0.0131(9) 0.0191(10) 0.0223(11) 0.0064(9) 0.0029(8) 0.0000(7)
C27 0.0135(10) 0.0187(10) 0.0221(11) 0.0058(8) -0.0037(8) -0.0015(8)
C28 0.0150(10) 0.0118(8) 0.0157(10) 0.0046(8) -0.0008(8) -0.0003(7)
C29 0.0151(9) 0.0118(9) 0.0158(9) 0.0013(8) -0.0023(8) -0.0002(7)
C30 0.0175(10) 0.0181(9) 0.0234(11) -0.0006(9) 0.0047(9) 0.0033(8)
C31 0.0197(9) 0.0164(9) 0.0170(10) -0.0013(8) -0.0005(8) 0.0006(8)
C32 0.0162(9) 0.0156(9) 0.0172(10) 0.0017(8) -0.0032(8) -0.0029(7)

loop_
_atom_type_symbol
_atom_type_description
_atom_type_scat_dispersion_real
_atom_type_scat_dispersion_imag
_atom_type_scat_source
C C 0.0033 0.0016 'International Tables Vol C Tables 4.2.6.8 and 6.1.1.4'
H H 0.0000 0.0000 'International Tables Vol C Tables 4.2.6.8 and 6.1.1.4'
N N 0.0061 0.0033 'International Tables Vol C Tables 4.2.6.8 and 6.1.1.4'
O O 0.0106 0.0060 'International Tables Vol C Tables 4.2.6.8 and 6.1.1.4'

loop_
_geom_angle_atom_site_label_1
_geom_angle_atom_site_label_2
_geom_angle_atom_site_label_3
_geom_angle
_geom_angle_site_symmetry_1
_geom_angle_site_symmetry_3
_geom_angle_publ_flag
C4 N1 C5 120.32(16) . . ?
C4 N1 C14 111.42(14) . . ?
C5 N1 C14 128.24(16) . . ?
C22 N2 C23 120.65(16) . . ?
C29 N2 C22 128.21(16) . . ?
C29 N2 C23 111.00(15) . . ?
C2 C1 H1 119.2 . . ?
C2 C1 C11 121.70(18) . . ?
C11 C1 H1 119.2 . . ?
C1 C2 H2 121.8 . . ?
C3 C2 C1 116.5(2) . . ?
C3 C2 H2 121.8 . . ?
C2 C3 C4 129.96(19) . . ?
C12 C3 C2 122.09(18) . . ?
C12 C3 C4 107.95(16) . . ?
O1 C4 N1 124.69(17) . . ?
O1 C4 C3 129.07(18) . . ?
N1 C4 C3 106.24(16) . . ?
N1 C5 H5 116.7 . . ?
C6 C5 N1 126.59(18) . . ?
C6 C5 H5 116.7 . . ?
C5 C6 H6 118.0 . . ?
C5 C6 C7 124.06(18) . . ?
C7 C6 H6 118.0 . . ?
C8 C7 C6 118.59(18) . . ?
C16 C7 C6 123.05(17) . . ?
C16 C7 C8 118.36(17) . . ?
C7 C8 H8 119.6 . . ?
C9 C8 C7 120.82(19) . . ?
C9 C8 H8 119.6 . . ?
C8 C9 H9 119.7 . . ?
C8 C9 C10 120.50(19) . . ?
C10 C9 H9 119.7 . . ?
C9 C10 H10 120.4 . . ?
C9 C10 C15 119.15(18) . . ?
C15 C10 H10 120.4 . . ?
C1 C11 H11 119.5 . . ?
C1 C11 C13 120.91(18) . . ?
C13 C11 H11 119.5 . . ?
C3 C12 C14 108.81(17) . . ?
C13 C12 C3 121.48(17) . . ?
C13 C12 C14 129.69(19) . . ?
C11 C13 H13 121.3 . . ?
C12 C13 C11 117.33(19) . . ?
C12 C13 H13 121.3 . . ?
O2 C14 N1 125.55(16) . . ?
O2 C14 C12 128.99(18) . . ?
N1 C14 C12 105.46(16) . . ?
C10 C15 H15 119.8 . . ?
C16 C15 C10 120.45(19) . . ?
C16 C15 H15 119.8 . . ?
C7 C16 H16 119.6 . . ?
C15 C16 C7 120.72(18) . . ?
C15 C16 H16 119.6 . . ?
C18 C17 H17 120.4 . . ?
C30 C17 H17 120.4 . . ?
C30 C17 C18 119.21(17) . . ?
C17 C18 H18 119.8 . . ?
C19 C18 C17 120.49(18) . . ?
C19 C18 H18 119.8 . . ?
C18 C19 H19 119.6 . . ?
C18 C19 C20 120.80(18) . . ?
C20 C19 H19 119.6 . . ?
C19 C20 C21 124.08(18) . . ?
C19 C20 C31 118.12(17) . . ?
C31 C20 C21 117.79(17) . . ?
C20 C21 H21 117.8 . . ?
C22 C21 C20 124.44(18) . . ?
C22 C21 H21 117.8 . . ?
N2 C22 H22 117.1 . . ?
C21 C22 N2 125.75(18) . . ?
C21 C22 H22 117.1 . . ?
O3 C23 N2 124.48(17) . . ?
O3 C23 C24 129.44(18) . . ?
N2 C23 C24 106.07(15) . . ?
C25 C24 C23 130.11(18) . . ?
C25 C24 C28 121.61(18) . . ?
C28 C24 C23 108.27(16) . . ?
C24 C25 H25 121.3 . . ?
C24 C25 C26 117.33(19) . . ?
C26 C25 H25 121.3 . . ?
C25 C26 H26 119.5 . . ?
C27 C26 C25 120.95(19) . . ?
C27 C26 H26 119.5 . . ?
C26 C27 H27 119.4 . . ?
C26 C27 C32 121.21(18) . . ?
C32 C27 H27 119.4 . . ?
C24 C28 C29 108.53(16) . . ?
C32 C28 C24 121.78(18) . . ?
C32 C28 C29 129.69(18) . . ?
O4 C29 N2 125.48(17) . . ?
O4 C29 C28 128.43(18) . . ?
N2 C29 C28 106.08(16) . . ?
C17 C30 H30 119.8 . . ?
C17 C30 C31 120.37(18) . . ?
C31 C30 H30 119.8 . . ?
C20 C31 H31 119.5 . . ?
C30 C31 C20 120.99(18) . . ?
C30 C31 H31 119.5 . . ?
C27 C32 H32 121.4 . . ?
C28 C32 C27 117.12(18) . . ?
C28 C32 H32 121.4 . . ?

loop_
_geom_bond_atom_site_label_1
_geom_bond_atom_site_label_2
_geom_bond_distance
_geom_bond_site_symmetry_2
_geom_bond_publ_flag
O1 C4 1.212(2) . ?
O2 C14 1.208(2) . ?
O3 C23 1.208(2) . ?
O4 C29 1.210(2) . ?
N1 C4 1.401(2) . ?
N1 C5 1.408(2) . ?
N1 C14 1.411(2) . ?
N2 C22 1.409(2) . ?
N2 C23 1.413(2) . ?
N2 C29 1.405(2) . ?
C1 H1 0.9500 . ?
C1 C2 1.393(3) . ?
C1 C11 1.394(3) . ?
C2 H2 0.9500 . ?
C2 C3 1.390(3) . ?
C3 C4 1.485(2) . ?
C3 C12 1.386(3) . ?
C5 H5 0.9500 . ?
C5 C6 1.328(3) . ?
C6 H6 0.9500 . ?
C6 C7 1.470(2) . ?
C7 C8 1.398(3) . ?
C7 C16 1.397(3) . ?
C8 H8 0.9500 . ?
C8 C9 1.383(3) . ?
C9 H9 0.9500 . ?
C9 C10 1.389(3) . ?
C10 H10 0.9500 . ?
C10 C15 1.392(3) . ?
C11 H11 0.9500 . ?
C11 C13 1.399(3) . ?
C12 C13 1.379(3) . ?
C12 C14 1.486(2) . ?
C13 H13 0.9500 . ?
C15 H15 0.9500 . ?
C15 C16 1.386(3) . ?
C16 H16 0.9500 . ?
C17 H17 0.9500 . ?
C17 C18 1.397(3) . ?
C17 C30 1.380(3) . ?
C18 H18 0.9500 . ?
C18 C19 1.384(3) . ?
C19 H19 0.9500 . ?
C19 C20 1.397(3) . ?
C20 C21 1.474(2) . ?
C20 C31 1.398(3) . ?
C21 H21 0.9500 . ?
C21 C22 1.335(3) . ?
C22 H22 0.9500 . ?
C23 C24 1.484(2) . ?
C24 C25 1.382(2) . ?
C24 C28 1.385(3) . ?
C25 H25 0.9500 . ?
C25 C26 1.396(3) . ?
C26 H26 0.9500 . ?
C26 C27 1.394(3) . ?
C27 H27 0.9500 . ?
C27 C32 1.398(3) . ?
C28 C29 1.486(2) . ?
C28 C32 1.380(3) . ?
C30 H30 0.9500 . ?
C30 C31 1.391(3) . ?
C31 H31 0.9500 . ?
C32 H32 0.9500 . ?

loop_
_geom_torsion_atom_site_label_1
_geom_torsion_atom_site_label_2
_geom_torsion_atom_site_label_3
_geom_torsion_atom_site_label_4
_geom_torsion
_geom_torsion_site_symmetry_1
_geom_torsion_site_symmetry_2
_geom_torsion_site_symmetry_3
_geom_torsion_site_symmetry_4
_geom_torsion_publ_flag
O3 C23 C24 C25 0.0(3) . . . . ?
O3 C23 C24 C28 -179.70(19) . . . . ?
N1 C5 C6 C7 -179.64(17) . . . . ?
N2 C23 C24 C25 179.51(18) . . . . ?
N2 C23 C24 C28 -0.22(19) . . . . ?
C1 C2 C3 C4 -179.05(18) . . . . ?
C1 C2 C3 C12 0.2(3) . . . . ?
C1 C11 C13 C12 0.6(3) . . . . ?
C2 C1 C11 C13 -0.7(3) . . . . ?
C2 C3 C4 O1 -3.2(3) . . . . ?
C2 C3 C4 N1 176.87(19) . . . . ?
C2 C3 C12 C13 -0.4(3) . . . . ?
C2 C3 C12 C14 -178.92(17) . . . . ?
C3 C12 C13 C11 0.0(3) . . . . ?
C3 C12 C14 O2 -178.53(19) . . . . ?
C3 C12 C14 N1 1.7(2) . . . . ?
C4 N1 C5 C6 174.23(18) . . . . ?
C4 N1 C14 O2 176.86(18) . . . . ?
C4 N1 C14 C12 -3.3(2) . . . . ?
C4 C3 C12 C13 179.02(16) . . . . ?
C4 C3 C12 C14 0.5(2) . . . . ?
C5 N1 C4 O1 2.0(3) . . . . ?
C5 N1 C4 C3 -178.08(15) . . . . ?
C5 N1 C14 O2 -1.3(3) . . . . ?
C5 N1 C14 C12 178.56(17) . . . . ?
C5 C6 C7 C8 -178.09(19) . . . . ?
C5 C6 C7 C16 1.1(3) . . . . ?
C6 C7 C8 C9 178.95(18) . . . . ?
C6 C7 C16 C15 -178.76(18) . . . . ?
C7 C8 C9 C10 0.0(3) . . . . ?
C8 C7 C16 C15 0.4(3) . . . . ?
C8 C9 C10 C15 0.2(3) . . . . ?
C9 C10 C15 C16 0.0(3) . . . . ?
C10 C15 C16 C7 -0.3(3) . . . . ?
C11 C1 C2 C3 0.4(3) . . . . ?
C12 C3 C4 O1 177.44(19) . . . . ?
C12 C3 C4 N1 -2.5(2) . . . . ?
C13 C12 C14 O2 3.1(3) . . . . ?
C13 C12 C14 N1 -176.73(18) . . . . ?
C14 N1 C4 O1 -176.28(17) . . . . ?
C14 N1 C4 C3 3.6(2) . . . . ?
C14 N1 C5 C6 -7.8(3) . . . . ?
C14 C12 C13 C11 178.20(19) . . . . ?
C16 C7 C8 C9 -0.3(3) . . . . ?
C17 C18 C19 C20 0.2(3) . . . . ?
C17 C30 C31 C20 -0.3(3) . . . . ?
C18 C17 C30 C31 -0.8(3) . . . . ?
C18 C19 C20 C21 177.48(17) . . . . ?
C18 C19 C20 C31 -1.3(3) . . . . ?
C19 C20 C21 C22 0.0(3) . . . . ?
C19 C20 C31 C30 1.4(3) . . . . ?
C20 C21 C22 N2 -178.89(17) . . . . ?
C21 C20 C31 C30 -177.48(16) . . . . ?
C22 N2 C23 O3 -3.1(3) . . . . ?
C22 N2 C23 C24 177.40(15) . . . . ?
C22 N2 C29 O4 2.2(3) . . . . ?
C22 N2 C29 C28 -177.58(16) . . . . ?
C23 N2 C22 C21 -172.74(18) . . . . ?
C23 N2 C29 O4 177.85(17) . . . . ?
C23 N2 C29 C28 -1.95(19) . . . . ?
C23 C24 C25 C26 -179.70(19) . . . . ?
C23 C24 C28 C29 -0.9(2) . . . . ?
C23 C24 C28 C32 179.44(17) . . . . ?
C24 C25 C26 C27 0.3(3) . . . . ?
C24 C28 C29 O4 -178.02(18) . . . . ?
C24 C28 C29 N2 1.78(19) . . . . ?
C24 C28 C32 C27 0.4(3) . . . . ?
C25 C24 C28 C29 179.29(16) . . . . ?
C25 C24 C28 C32 -0.3(3) . . . . ?
C25 C26 C27 C32 -0.2(3) . . . . ?
C26 C27 C32 C28 -0.1(3) . . . . ?
C28 C24 C25 C26 0.0(3) . . . . ?
C29 N2 C22 C21 2.5(3) . . . . ?
C29 N2 C23 O3 -179.10(17) . . . . ?
C29 N2 C23 C24 1.39(19) . . . . ?
C29 C28 C32 C27 -179.16(18) . . . . ?
C30 C17 C18 C19 0.9(3) . . . . ?
C31 C20 C21 C22 178.76(18) . . . . ?
C32 C28 C29 O4 1.5(3) . . . . ?
C32 C28 C29 N2 -178.65(19) . . . . ?
